data_7711896
loop_
_publ_author_name
'Ludwig, Stephan'
'Hamann, Friederike M.'
'Helmdach, Kai'
'Villinger, Alexander'
'Seidel, Wolfram W.'

_publ_section_title
;
 Tuning the potential of redox-active diphosphine ligands based on the
 alkyne complexes
 [Tp*W(CO)L{&#x3b7;<sup>2</sup>-C<sub>2</sub>(PPh<sub>2</sub>)<sub>2</sub>}].
;
_journal_issue 2
_journal_name_full 'Dalton transactions (Cambridge, England : 2003)'
_journal_page_first 326
_journal_page_last 337
_journal_paper_doi 10.1039/d2dt02794a
_journal_volume 52
_journal_year 2023
_chemical_formula_moiety 'C39 H44 B N6 O P S W'
_chemical_formula_sum 'C39 H44 B N6 O P S W'
_chemical_formula_weight 870.49
_chemical_name_systematic
Carbonyl-eta2-diphenylphosphanylethyne-hydrido{tris(3,4,5-trimethylpyrazolyl)borato}-thiophenolato-tungsten(II)
_chemical_properties_physical Air-sensitive,Moisture-sensitive
_space_group_crystal_system orthorhombic
_space_group_IT_number 19
_space_group_name_Hall 'P 2ac 2ab'
_space_group_name_H-M_alt 'P 21 21 21'
_atom_sites_solution_hydrogens mixed
_audit_creation_method SHELXL-2014/7
_audit_update_record
;
2022-08-18 deposited with the CCDC.	2022-12-12 downloaded from the CCDC.
;
_cell_angle_alpha 90
_cell_angle_beta 90
_cell_angle_gamma 90
_cell_formula_units_Z 4
_cell_length_a 11.0623(9)
_cell_length_b 17.6935(17)
_cell_length_c 19.5062(19)
_cell_measurement_reflns_used 6088
_cell_measurement_temperature 123(2)
_cell_measurement_theta_max 23.65
_cell_measurement_theta_min 2.38
_cell_volume 3818.0(6)
_computing_cell_refinement 'Bruker Apex V7.51A'
_computing_data_collection 'Bruker Apex V7.51A'
_computing_data_reduction 'Bruker SAINT'
_computing_molecular_graphics 'ORTEP-3v2.01 (Farrugia, 1997)'
_computing_publication_material 'SHELXL-2014/7 (Sheldrick, 2014)'
_computing_structure_refinement 'SHELXL-2014/7 (Sheldrick, 2014)'
_computing_structure_solution 'Bruker SHELXTL'
_diffrn_ambient_temperature 123(2)
_diffrn_measured_fraction_theta_full 0.999
_diffrn_measured_fraction_theta_max 0.999
_diffrn_measurement_device_type 'Bruker Apex Kappa-II-CCD-diffractometer'
_diffrn_measurement_method 'phi and omega scans'
_diffrn_radiation_type MoK\a
_diffrn_radiation_wavelength 0.71073
_diffrn_reflns_av_R_equivalents 0.0766
_diffrn_reflns_av_unetI/netI 0.0604
_diffrn_reflns_Laue_measured_fraction_full 0.999
_diffrn_reflns_Laue_measured_fraction_max 0.999
_diffrn_reflns_number 7553
_diffrn_reflns_point_group_measured_fraction_full 0.999
_diffrn_reflns_point_group_measured_fraction_max 1.000
_diffrn_reflns_theta_full 25.242
_diffrn_reflns_theta_max 32.499
_diffrn_reflns_theta_min 2.302
_diffrn_source 'sealed tube'
_exptl_absorpt_coefficient_mu 3.161
_exptl_absorpt_correction_T_max 0.746974
_exptl_absorpt_correction_T_min 0.680409
_exptl_absorpt_correction_type multi-scan
_exptl_absorpt_process_details '(TWINABS; Sheldrick, 2004)'
_exptl_crystal_colour blue
_exptl_crystal_density_diffrn 1.514
_exptl_crystal_description block
_exptl_crystal_F_000 1752
_exptl_crystal_recrystallization_method 'Re-crystallisation from solvent: dichloromethane / n-pentane'
_exptl_crystal_size_max 0.080
_exptl_crystal_size_mid 0.060
_exptl_crystal_size_min 0.050
_refine_diff_density_max 1.444
_refine_diff_density_min -1.281
_refine_diff_density_rms 0.162
_refine_ls_abs_structure_details
;
 Refined as an inversion twin.
;
_refine_ls_abs_structure_Flack 0.522(7)
_refine_ls_extinction_method none
_refine_ls_goodness_of_fit_ref 1.083
_refine_ls_hydrogen_treatment mixed
_refine_ls_matrix_type full
_refine_ls_number_parameters 465
_refine_ls_number_reflns 7553
_refine_ls_number_restraints 0
_refine_ls_restrained_S_all 1.083
_refine_ls_R_factor_all 0.0465
_refine_ls_R_factor_gt 0.0369
_refine_ls_shift/su_max 0.001
_refine_ls_shift/su_mean 0.000
_refine_ls_structure_factor_coef Fsqd
_refine_ls_weighting_details 'w=1/[\s^2^(Fo^2^)+(0.0253P)^2^] where P=(Fo^2^+2Fc^2^)/3'
_refine_ls_weighting_scheme calc
_refine_ls_wR_factor_gt 0.0694
_refine_ls_wR_factor_ref 0.0725
_reflns_Friedel_coverage 0.826
_reflns_Friedel_fraction_full 1.000
_reflns_Friedel_fraction_max 1.000
_reflns_number_gt 6533
_reflns_number_total 7553
_reflns_threshold_expression 'I > 2\s(I)'
_cod_data_source_file d2dt02794a2.cif
_cod_data_source_block is_sl437
_cod_depositor_comments 'Adding full bibliography for 7711895--7711909.cif.'
_cod_database_code 7711896
_shelx_shelxl_version_number 2014/7
_shelx_space_group_comment
;
The symmetry employed for this shelxl refinement is uniquely defined
by the following loop, which should always be used as a source of
symmetry information in preference to the above space-group names.
They are only intended as comments.
;
_shelx_estimated_absorpt_t_min 0.786
_shelx_estimated_absorpt_t_max 0.858

loop_
_space_group_symop_operation_xyz
'x, y, z'
'-x+1/2, -y, z+1/2'
'-x, y+1/2, -z+1/2'
'x+1/2, -y+1/2, -z'

loop_
_atom_site_label
_atom_site_type_symbol
_atom_site_fract_x
_atom_site_fract_y
_atom_site_fract_z
_atom_site_U_iso_or_equiv
_atom_site_adp_type
_atom_site_occupancy
_atom_site_site_symmetry_order
_atom_site_calc_flag
_atom_site_refinement_flags_posn
_atom_site_refinement_flags_adp
_atom_site_refinement_flags_occupancy
_atom_site_disorder_assembly
_atom_site_disorder_group
W1 W 0.53863(2) 0.47592(2) 0.63555(2) 0.01268(4) Uani 1 1 d . . . . .
S1 S 0.67682(12) 0.45395(7) 0.54361(7) 0.0169(3) Uani 1 1 d . . . . .
P1 P 0.32957(13) 0.61902(8) 0.55426(8) 0.0204(3) Uani 1 1 d . . . . .
O1 O 0.4504(3) 0.30878(18) 0.6330(2) 0.0243(7) Uani 1 1 d . . . . .
N1 N 0.6848(4) 0.4410(2) 0.7093(2) 0.0160(9) Uani 1 1 d . . . . .
N2 N 0.7121(4) 0.4866(2) 0.7642(2) 0.0162(9) Uani 1 1 d . . . . .
N3 N 0.4534(4) 0.5013(2) 0.7362(2) 0.0163(8) Uani 1 1 d . . . . .
N4 N 0.5129(4) 0.5465(2) 0.7826(2) 0.0178(9) Uani 1 1 d . . . . .
N5 N 0.6349(4) 0.5865(2) 0.6464(2) 0.0156(8) Uani 1 1 d . . . . .
N6 N 0.6707(4) 0.6110(2) 0.7098(2) 0.0136(8) Uani 1 1 d . . . . .
C1 C 0.3751(4) 0.4652(3) 0.5879(3) 0.0155(9) Uani 1 1 d . . . . .
C2 C 0.4023(4) 0.5374(3) 0.5890(3) 0.0166(10) Uani 1 1 d . . . . .
C3 C 0.3818(5) 0.6969(3) 0.6077(3) 0.0210(11) Uani 1 1 d . . . . .
C4 C 0.4069(5) 0.6896(3) 0.6774(3) 0.0216(11) Uani 1 1 d . . . . .
H4 H 0.3957 0.6422 0.6993 0.026 Uiso 1 1 calc R U . . .
C5 C 0.4481(6) 0.7509(3) 0.7152(3) 0.0310(13) Uani 1 1 d . . . . .
H5 H 0.4652 0.7455 0.7627 0.037 Uiso 1 1 calc R U . . .
C6 C 0.4643(6) 0.8205(3) 0.6830(3) 0.0326(13) Uani 1 1 d . . . . .
H6 H 0.4929 0.8626 0.7086 0.039 Uiso 1 1 calc R U . . .
C7 C 0.4392(5) 0.8285(3) 0.6145(3) 0.0317(15) Uani 1 1 d . . . . .
H7 H 0.4496 0.8762 0.5930 0.038 Uiso 1 1 calc R U . . .
C8 C 0.3985(5) 0.7670(3) 0.5765(3) 0.0281(13) Uani 1 1 d . . . . .
H8 H 0.3821 0.7728 0.5290 0.034 Uiso 1 1 calc R U . . .
C9 C 0.1758(5) 0.5990(3) 0.5841(3) 0.0239(12) Uani 1 1 d . . . . .
C10 C 0.1287(5) 0.6215(4) 0.6478(4) 0.0382(17) Uani 1 1 d . . . . .
H10 H 0.1752 0.6527 0.6774 0.046 Uiso 1 1 calc R U . . .
C11 C 0.0141(5) 0.5979(4) 0.6674(4) 0.0449(19) Uani 1 1 d . . . . .
H11 H -0.0176 0.6149 0.7100 0.054 Uiso 1 1 calc R U . . .
C12 C -0.0548(5) 0.5510(4) 0.6275(4) 0.0422(18) Uani 1 1 d . . . . .
H12 H -0.1323 0.5344 0.6421 0.051 Uiso 1 1 calc R U . . .
C13 C -0.0070(6) 0.5285(5) 0.5642(4) 0.052(2) Uani 1 1 d . . . . .
H13 H -0.0534 0.4965 0.5353 0.062 Uiso 1 1 calc R U . . .
C14 C 0.1063(6) 0.5519(4) 0.5430(4) 0.0396(17) Uani 1 1 d . . . . .
H14 H 0.1369 0.5355 0.5000 0.047 Uiso 1 1 calc R U . . .
C15 C 0.6431(5) 0.3680(3) 0.4996(3) 0.0182(10) Uani 1 1 d . . . . .
C16 C 0.5285(6) 0.3550(3) 0.4733(3) 0.0249(11) Uani 1 1 d . . . . .
H16 H 0.4669 0.3918 0.4795 0.030 Uiso 1 1 calc R U . . .
C17 C 0.5028(6) 0.2886(4) 0.4379(3) 0.0332(15) Uani 1 1 d . . . . .
H17 H 0.4239 0.2800 0.4203 0.040 Uiso 1 1 calc R U . . .
C18 C 0.5922(6) 0.2352(4) 0.4284(3) 0.0354(15) Uani 1 1 d . . . . .
H18 H 0.5743 0.1892 0.4054 0.042 Uiso 1 1 calc R U . . .
C19 C 0.7068(7) 0.2487(3) 0.4522(3) 0.0351(16) Uani 1 1 d . . . . .
H19 H 0.7685 0.2122 0.4448 0.042 Uiso 1 1 calc R U . . .
C20 C 0.7337(5) 0.3155(3) 0.4872(3) 0.0234(11) Uani 1 1 d . . . . .
H20 H 0.8138 0.3250 0.5026 0.028 Uiso 1 1 calc R U . . .
C21 C 0.4848(4) 0.3712(3) 0.6349(3) 0.0160(9) Uani 1 1 d . . . . .
C22 C 0.7595(5) 0.3799(3) 0.7137(3) 0.0168(10) Uani 1 1 d . . . . .
C23 C 0.8340(5) 0.3873(3) 0.7708(3) 0.0195(10) Uani 1 1 d . . . . .
C24 C 0.8019(5) 0.4546(3) 0.8016(3) 0.0191(10) Uani 1 1 d . . . . .
C25 C 0.7614(5) 0.3174(3) 0.6630(3) 0.0234(11) Uani 1 1 d . . . . .
H25A H 0.6887 0.3200 0.6343 0.035 Uiso 1 1 calc R U . . .
H25B H 0.7632 0.2688 0.6872 0.035 Uiso 1 1 calc R U . . .
H25C H 0.8334 0.3219 0.6340 0.035 Uiso 1 1 calc R U . . .
C26 C 0.9253(6) 0.3311(4) 0.7957(4) 0.0354(16) Uani 1 1 d . . . . .
H26A H 0.9679 0.3092 0.7564 0.053 Uiso 1 1 calc R U . . .
H26B H 0.8842 0.2909 0.8212 0.053 Uiso 1 1 calc R U . . .
H26C H 0.9836 0.3565 0.8258 0.053 Uiso 1 1 calc R U . . .
C27 C 0.8520(5) 0.4911(3) 0.8645(3) 0.0301(12) Uani 1 1 d . . . . .
H27A H 0.8738 0.5436 0.8542 0.045 Uiso 1 1 calc R U . . .
H27B H 0.9241 0.4635 0.8796 0.045 Uiso 1 1 calc R U . . .
H27C H 0.7911 0.4901 0.9009 0.045 Uiso 1 1 calc R U . . .
C28 C 0.3410(5) 0.4902(3) 0.7619(3) 0.0206(11) Uani 1 1 d . . . . .
C29 C 0.3276(5) 0.5297(3) 0.8236(3) 0.0266(11) Uani 1 1 d . . . . .
C30 C 0.4377(5) 0.5640(3) 0.8351(3) 0.0228(12) Uani 1 1 d . . . . .
C31 C 0.2481(5) 0.4426(4) 0.7270(3) 0.0296(14) Uani 1 1 d . . . . .
H31A H 0.2162 0.4697 0.6871 0.044 Uiso 1 1 calc R U . . .
H31B H 0.1821 0.4317 0.7590 0.044 Uiso 1 1 calc R U . . .
H31C H 0.2851 0.3951 0.7119 0.044 Uiso 1 1 calc R U . . .
C32 C 0.2164(5) 0.5322(4) 0.8678(4) 0.0396(15) Uani 1 1 d . . . . .
H32A H 0.2314 0.5648 0.9075 0.059 Uiso 1 1 calc R U . . .
H32B H 0.1968 0.4811 0.8835 0.059 Uiso 1 1 calc R U . . .
H32C H 0.1486 0.5525 0.8411 0.059 Uiso 1 1 calc R U . . .
C33 C 0.4769(6) 0.6113(3) 0.8948(3) 0.0358(15) Uani 1 1 d . . . . .
H33A H 0.4963 0.6624 0.8789 0.054 Uiso 1 1 calc R U . . .
H33B H 0.5486 0.5887 0.9160 0.054 Uiso 1 1 calc R U . . .
H33C H 0.4115 0.6138 0.9286 0.054 Uiso 1 1 calc R U . . .
C34 C 0.6670(5) 0.6421(3) 0.6014(3) 0.0163(10) Uani 1 1 d . . . . .
C35 C 0.7231(4) 0.7008(3) 0.6378(3) 0.0181(9) Uani 1 1 d . . . . .
C36 C 0.7239(5) 0.6794(3) 0.7054(3) 0.0168(10) Uani 1 1 d . . . . .
C37 C 0.6446(5) 0.6389(3) 0.5265(3) 0.0227(11) Uani 1 1 d . . . . .
H37A H 0.6177 0.6885 0.5103 0.034 Uiso 1 1 calc R U . . .
H37B H 0.5820 0.6012 0.5169 0.034 Uiso 1 1 calc R U . . .
H37C H 0.7194 0.6247 0.5028 0.034 Uiso 1 1 calc R U . . .
C38 C 0.7705(6) 0.7740(3) 0.6081(3) 0.0289(13) Uani 1 1 d . . . . .
H38A H 0.8577 0.7697 0.6004 0.043 Uiso 1 1 calc R U . . .
H38B H 0.7546 0.8154 0.6403 0.043 Uiso 1 1 calc R U . . .
H38C H 0.7298 0.7844 0.5645 0.043 Uiso 1 1 calc R U . . .
C39 C 0.7733(5) 0.7200(3) 0.7660(3) 0.0234(12) Uani 1 1 d . . . . .
H39A H 0.8200 0.7639 0.7506 0.035 Uiso 1 1 calc R U . . .
H39B H 0.8259 0.6860 0.7921 0.035 Uiso 1 1 calc R U . . .
H39C H 0.7066 0.7370 0.7952 0.035 Uiso 1 1 calc R U . . .
B1 B 0.6488(5) 0.5621(3) 0.7739(3) 0.0164(11) Uani 1 1 d . . . . .
H1B H 0.6811 0.5882 0.8155 0.020 Uiso 1 1 calc R U . . .
H1A H 0.321(6) 0.436(3) 0.569(3) 0.025(17) Uiso 1 1 d . . . . .

loop_
_atom_site_aniso_label
_atom_site_aniso_U_11
_atom_site_aniso_U_22
_atom_site_aniso_U_33
_atom_site_aniso_U_23
_atom_site_aniso_U_13
_atom_site_aniso_U_12
W1 0.01212(7) 0.01146(7) 0.01446(7) 0.00009(8) -0.00091(8) -0.00102(7)
S1 0.0157(6) 0.0171(6) 0.0180(6) -0.0021(4) 0.0008(5) -0.0032(4)
P1 0.0211(7) 0.0148(6) 0.0253(7) -0.0003(5) -0.0083(6) 0.0003(5)
O1 0.0272(19) 0.0164(15) 0.0294(19) 0.0048(16) -0.005(2) -0.0046(15)
N1 0.018(2) 0.015(2) 0.015(2) -0.0013(17) -0.0002(17) -0.0010(17)
N2 0.018(2) 0.018(2) 0.0122(19) -0.0035(16) 0.0000(15) -0.0001(17)
N3 0.0163(19) 0.0144(16) 0.0182(19) 0.0002(14) 0.0024(18) -0.0037(16)
N4 0.020(2) 0.018(2) 0.016(2) -0.0012(15) 0.0018(16) 0.0020(15)
N5 0.0148(19) 0.0164(19) 0.015(2) 0.0014(15) 0.0009(15) -0.0014(15)
N6 0.0117(19) 0.0123(19) 0.017(2) -0.0047(16) -0.0015(16) -0.0013(15)
C1 0.013(2) 0.018(3) 0.016(2) -0.0027(19) -0.0024(17) -0.0019(19)
C2 0.010(2) 0.022(3) 0.017(2) -0.0027(19) -0.0032(17) -0.0014(17)
C3 0.020(3) 0.016(2) 0.027(3) -0.001(2) -0.003(2) 0.000(2)
C4 0.021(3) 0.022(3) 0.022(3) -0.005(2) -0.001(2) 0.001(2)
C5 0.023(3) 0.034(3) 0.036(3) -0.013(3) -0.003(3) 0.006(3)
C6 0.025(3) 0.027(3) 0.045(4) -0.020(3) -0.005(3) -0.001(3)
C7 0.029(4) 0.018(3) 0.049(4) -0.002(2) 0.002(3) 0.002(2)
C8 0.028(3) 0.023(3) 0.033(3) -0.002(2) -0.008(3) 0.003(2)
C9 0.018(3) 0.019(3) 0.034(3) -0.003(2) -0.007(2) 0.002(2)
C10 0.020(3) 0.045(4) 0.050(5) -0.015(3) -0.002(3) 0.002(3)
C11 0.017(3) 0.057(5) 0.061(5) -0.027(4) 0.009(3) 0.004(3)
C12 0.015(3) 0.042(3) 0.070(5) -0.022(4) 0.009(3) 0.000(2)
C13 0.024(3) 0.056(5) 0.075(6) -0.025(5) -0.006(3) -0.010(3)
C14 0.024(3) 0.048(4) 0.046(4) -0.014(3) -0.005(3) -0.006(3)
C15 0.021(3) 0.019(2) 0.015(2) -0.0032(19) 0.0067(19) -0.0031(19)
C16 0.026(3) 0.027(3) 0.021(2) -0.004(2) 0.005(2) -0.005(3)
C17 0.036(3) 0.038(4) 0.026(3) -0.010(3) 0.003(2) -0.012(3)
C18 0.051(4) 0.029(3) 0.026(3) -0.012(3) 0.006(3) -0.010(3)
C19 0.050(4) 0.025(3) 0.031(3) -0.008(3) 0.015(3) 0.010(3)
C20 0.025(3) 0.024(3) 0.021(3) -0.003(2) 0.004(2) 0.004(2)
C21 0.015(2) 0.017(2) 0.015(2) 0.002(2) -0.004(2) -0.0020(15)
C22 0.014(2) 0.020(2) 0.017(2) 0.0024(19) 0.0003(19) 0.0032(19)
C23 0.013(2) 0.024(3) 0.022(3) 0.001(2) -0.0041(19) 0.004(2)
C24 0.022(3) 0.018(2) 0.017(2) 0.0000(18) -0.003(2) -0.0041(19)
C25 0.029(3) 0.020(3) 0.022(3) -0.006(2) 0.001(2) 0.006(2)
C26 0.031(3) 0.032(3) 0.043(4) -0.005(3) -0.015(3) 0.010(3)
C27 0.033(3) 0.035(3) 0.022(3) -0.001(3) -0.006(3) 0.001(2)
C28 0.017(2) 0.021(3) 0.024(3) 0.003(2) 0.006(2) -0.0010(19)
C29 0.027(3) 0.024(3) 0.029(3) 0.000(3) 0.008(2) 0.006(3)
C30 0.029(3) 0.023(3) 0.017(2) -0.001(2) 0.007(2) 0.002(2)
C31 0.019(3) 0.039(3) 0.031(3) 0.003(3) 0.007(2) -0.008(3)
C32 0.026(3) 0.054(4) 0.038(3) -0.007(4) 0.015(3) -0.002(3)
C33 0.044(4) 0.036(3) 0.027(3) 0.000(3) 0.013(3) -0.001(3)
C34 0.017(2) 0.011(2) 0.021(3) -0.0004(18) 0.004(2) -0.0012(18)
C35 0.018(2) 0.013(2) 0.023(2) -0.001(2) 0.002(2) -0.0059(17)
C36 0.014(2) 0.015(2) 0.022(3) -0.003(2) 0.003(2) -0.0014(18)
C37 0.030(3) 0.022(3) 0.016(3) 0.003(2) 0.001(2) -0.007(2)
C38 0.037(3) 0.016(3) 0.033(3) -0.002(2) 0.004(3) -0.005(2)
C39 0.027(3) 0.021(3) 0.023(3) -0.008(2) -0.002(2) -0.004(2)
B1 0.012(3) 0.021(3) 0.017(3) -0.002(2) -0.004(2) -0.003(2)

loop_
_atom_type_symbol
_atom_type_description
_atom_type_scat_dispersion_real
_atom_type_scat_dispersion_imag
_atom_type_scat_source
C C 0.0033 0.0016 'International Tables Vol C Tables 4.2.6.8 and 6.1.1.4'
H H 0.0000 0.0000 'International Tables Vol C Tables 4.2.6.8 and 6.1.1.4'
B B 0.0013 0.0007 'International Tables Vol C Tables 4.2.6.8 and 6.1.1.4'
N N 0.0061 0.0033 'International Tables Vol C Tables 4.2.6.8 and 6.1.1.4'
O O 0.0106 0.0060 'International Tables Vol C Tables 4.2.6.8 and 6.1.1.4'
P P 0.1023 0.0942 'International Tables Vol C Tables 4.2.6.8 and 6.1.1.4'
S S 0.1246 0.1234 'International Tables Vol C Tables 4.2.6.8 and 6.1.1.4'
W W -0.8490 6.8722 'International Tables Vol C Tables 4.2.6.8 and 6.1.1.4'

loop_
_geom_angle_atom_site_label_1
_geom_angle_atom_site_label_2
_geom_angle_atom_site_label_3
_geom_angle
_geom_angle_site_symmetry_1
_geom_angle_site_symmetry_3
_geom_angle_publ_flag
C21 W1 C1 68.79(19) . . ?
C21 W1 C2 105.93(19) . . ?
C1 W1 C2 37.18(19) . . ?
C21 W1 N3 93.91(19) . . ?
C1 W1 N3 92.61(18) . . ?
C2 W1 N3 88.41(18) . . ?
C21 W1 N5 168.15(17) . . ?
C1 W1 N5 123.03(17) . . ?
C2 W1 N5 85.91(17) . . ?
N3 W1 N5 86.65(15) . . ?
C21 W1 N1 87.83(18) . . ?
C1 W1 N1 154.39(18) . . ?
C2 W1 N1 161.52(18) . . ?
N3 W1 N1 78.21(16) . . ?
N5 W1 N1 80.69(15) . . ?
C21 W1 S1 92.07(16) . . ?
C1 W1 S1 102.11(14) . . ?
C2 W1 S1 102.88(14) . . ?
N3 W1 S1 165.26(12) . . ?
N5 W1 S1 84.77(11) . . ?
N1 W1 S1 88.58(12) . . ?
C15 S1 W1 111.46(17) . . ?
C2 P1 C3 104.6(2) . . ?
C2 P1 C9 98.1(2) . . ?
C3 P1 C9 105.0(3) . . ?
C22 N1 N2 106.4(4) . . ?
C22 N1 W1 134.0(4) . . ?
N2 N1 W1 119.6(3) . . ?
C24 N2 N1 109.5(4) . . ?
C24 N2 B1 129.7(4) . . ?
N1 N2 B1 120.8(4) . . ?
C28 N3 N4 106.3(4) . . ?
C28 N3 W1 133.3(4) . . ?
N4 N3 W1 119.7(3) . . ?
C30 N4 N3 109.6(4) . . ?
C30 N4 B1 130.0(4) . . ?
N3 N4 B1 119.9(4) . . ?
C34 N5 N6 106.1(4) . . ?
C34 N5 W1 133.9(3) . . ?
N6 N5 W1 120.0(3) . . ?
C36 N6 N5 110.7(4) . . ?
C36 N6 B1 128.6(4) . . ?
N5 N6 B1 120.7(4) . . ?
C2 C1 W1 72.5(3) . . ?
C2 C1 H1A 138(4) . . ?
W1 C1 H1A 149(4) . . ?
C1 C2 P1 132.6(4) . . ?
C1 C2 W1 70.3(3) . . ?
P1 C2 W1 156.8(3) . . ?
C4 C3 C8 118.8(5) . . ?
C4 C3 P1 123.5(4) . . ?
C8 C3 P1 117.7(4) . . ?
C5 C4 C3 120.7(6) . . ?
C5 C4 H4 119.7 . . ?
C3 C4 H4 119.7 . . ?
C4 C5 C6 119.6(6) . . ?
C4 C5 H5 120.2 . . ?
C6 C5 H5 120.2 . . ?
C7 C6 C5 120.3(5) . . ?
C7 C6 H6 119.9 . . ?
C5 C6 H6 119.9 . . ?
C6 C7 C8 120.3(6) . . ?
C6 C7 H7 119.9 . . ?
C8 C7 H7 119.9 . . ?
C7 C8 C3 120.4(6) . . ?
C7 C8 H8 119.8 . . ?
C3 C8 H8 119.8 . . ?
C14 C9 C10 118.4(6) . . ?
C14 C9 P1 116.6(5) . . ?
C10 C9 P1 124.7(4) . . ?
C11 C10 C9 119.8(6) . . ?
C11 C10 H10 120.1 . . ?
C9 C10 H10 120.1 . . ?
C12 C11 C10 122.3(7) . . ?
C12 C11 H11 118.9 . . ?
C10 C11 H11 118.9 . . ?
C11 C12 C13 117.6(6) . . ?
C11 C12 H12 121.2 . . ?
C13 C12 H12 121.2 . . ?
C14 C13 C12 121.4(7) . . ?
C14 C13 H13 119.3 . . ?
C12 C13 H13 119.3 . . ?
C13 C14 C9 120.6(7) . . ?
C13 C14 H14 119.7 . . ?
C9 C14 H14 119.7 . . ?
C16 C15 C20 119.0(5) . . ?
C16 C15 S1 120.7(4) . . ?
C20 C15 S1 120.1(4) . . ?
C15 C16 C17 120.7(6) . . ?
C15 C16 H16 119.7 . . ?
C17 C16 H16 119.7 . . ?
C18 C17 C16 119.8(6) . . ?
C18 C17 H17 120.1 . . ?
C16 C17 H17 120.1 . . ?
C19 C18 C17 120.0(6) . . ?
C19 C18 H18 120.0 . . ?
C17 C18 H18 120.0 . . ?
C18 C19 C20 120.6(6) . . ?
C18 C19 H19 119.7 . . ?
C20 C19 H19 119.7 . . ?
C15 C20 C19 119.8(6) . . ?
C15 C20 H20 120.1 . . ?
C19 C20 H20 120.1 . . ?
O1 C21 W1 178.1(5) . . ?
N1 C22 C23 109.6(5) . . ?
N1 C22 C25 123.9(5) . . ?
C23 C22 C25 126.5(5) . . ?
C24 C23 C22 106.0(5) . . ?
C24 C23 C26 127.2(5) . . ?
C22 C23 C26 126.6(5) . . ?
N2 C24 C23 108.4(5) . . ?
N2 C24 C27 122.1(5) . . ?
C23 C24 C27 129.4(5) . . ?
C22 C25 H25A 109.5 . . ?
C22 C25 H25B 109.5 . . ?
H25A C25 H25B 109.5 . . ?
C22 C25 H25C 109.5 . . ?
H25A C25 H25C 109.5 . . ?
H25B C25 H25C 109.5 . . ?
C23 C26 H26A 109.5 . . ?
C23 C26 H26B 109.5 . . ?
H26A C26 H26B 109.5 . . ?
C23 C26 H26C 109.5 . . ?
H26A C26 H26C 109.5 . . ?
H26B C26 H26C 109.5 . . ?
C24 C27 H27A 109.5 . . ?
C24 C27 H27B 109.5 . . ?
H27A C27 H27B 109.5 . . ?
C24 C27 H27C 109.5 . . ?
H27A C27 H27C 109.5 . . ?
H27B C27 H27C 109.5 . . ?
N3 C28 C29 110.0(5) . . ?
N3 C28 C31 123.0(5) . . ?
C29 C28 C31 126.9(5) . . ?
C30 C29 C28 105.5(5) . . ?
C30 C29 C32 128.0(6) . . ?
C28 C29 C32 126.5(6) . . ?
N4 C30 C29 108.6(5) . . ?
N4 C30 C33 122.4(5) . . ?
C29 C30 C33 129.0(5) . . ?
C28 C31 H31A 109.5 . . ?
C28 C31 H31B 109.5 . . ?
H31A C31 H31B 109.5 . . ?
C28 C31 H31C 109.5 . . ?
H31A C31 H31C 109.5 . . ?
H31B C31 H31C 109.5 . . ?
C29 C32 H32A 109.5 . . ?
C29 C32 H32B 109.5 . . ?
H32A C32 H32B 109.5 . . ?
C29 C32 H32C 109.5 . . ?
H32A C32 H32C 109.5 . . ?
H32B C32 H32C 109.5 . . ?
C30 C33 H33A 109.5 . . ?
C30 C33 H33B 109.5 . . ?
H33A C33 H33B 109.5 . . ?
C30 C33 H33C 109.5 . . ?
H33A C33 H33C 109.5 . . ?
H33B C33 H33C 109.5 . . ?
N5 C34 C35 108.9(5) . . ?
N5 C34 C37 124.2(4) . . ?
C35 C34 C37 126.9(5) . . ?
C36 C35 C34 106.5(4) . . ?
C36 C35 C38 127.0(5) . . ?
C34 C35 C38 126.5(5) . . ?
N6 C36 C35 107.8(4) . . ?
N6 C36 C39 123.0(5) . . ?
C35 C36 C39 129.2(5) . . ?
C34 C37 H37A 109.5 . . ?
C34 C37 H37B 109.5 . . ?
H37A C37 H37B 109.5 . . ?
C34 C37 H37C 109.5 . . ?
H37A C37 H37C 109.5 . . ?
H37B C37 H37C 109.5 . . ?
C35 C38 H38A 109.5 . . ?
C35 C38 H38B 109.5 . . ?
H38A C38 H38B 109.5 . . ?
C35 C38 H38C 109.5 . . ?
H38A C38 H38C 109.5 . . ?
H38B C38 H38C 109.5 . . ?
C36 C39 H39A 109.5 . . ?
C36 C39 H39B 109.5 . . ?
H39A C39 H39B 109.5 . . ?
C36 C39 H39C 109.5 . . ?
H39A C39 H39C 109.5 . . ?
H39B C39 H39C 109.5 . . ?
N2 B1 N4 107.9(4) . . ?
N2 B1 N6 108.7(4) . . ?
N4 B1 N6 110.1(4) . . ?
N2 B1 H1B 110.0 . . ?
N4 B1 H1B 110.0 . . ?
N6 B1 H1B 110.0 . . ?

loop_
_geom_bond_atom_site_label_1
_geom_bond_atom_site_label_2
_geom_bond_distance
_geom_bond_site_symmetry_2
_geom_bond_publ_flag
W1 C21 1.946(4) . ?
W1 C1 2.043(5) . ?
W1 C2 2.069(5) . ?
W1 N3 2.224(4) . ?
W1 N5 2.238(4) . ?
W1 N1 2.251(5) . ?
W1 S1 2.3884(14) . ?
S1 C15 1.786(5) . ?
P1 C2 1.787(5) . ?
P1 C3 1.822(6) . ?
P1 C9 1.832(6) . ?
O1 C21 1.169(5) . ?
N1 C22 1.362(7) . ?
N1 N2 1.376(6) . ?
N2 C24 1.356(7) . ?
N2 B1 1.519(7) . ?
N3 C28 1.355(7) . ?
N3 N4 1.375(6) . ?
N4 C30 1.355(6) . ?
N4 B1 1.538(7) . ?
N5 C34 1.365(6) . ?
N5 N6 1.370(6) . ?
N6 C36 1.348(6) . ?
N6 B1 1.540(7) . ?
C1 C2 1.311(7) . ?
C1 H1A 0.87(6) . ?
C3 C4 1.394(8) . ?
C3 C8 1.394(8) . ?
C4 C5 1.388(8) . ?
C4 H4 0.9500 . ?
C5 C6 1.394(9) . ?
C5 H5 0.9500 . ?
C6 C7 1.372(9) . ?
C6 H6 0.9500 . ?
C7 C8 1.392(8) . ?
C7 H7 0.9500 . ?
C8 H8 0.9500 . ?
C9 C14 1.388(8) . ?
C9 C10 1.406(9) . ?
C10 C11 1.388(9) . ?
C10 H10 0.9500 . ?
C11 C12 1.370(9) . ?
C11 H11 0.9500 . ?
C12 C13 1.400(10) . ?
C12 H12 0.9500 . ?
C13 C14 1.383(9) . ?
C13 H13 0.9500 . ?
C14 H14 0.9500 . ?
C15 C16 1.386(8) . ?
C15 C20 1.388(7) . ?
C16 C17 1.393(8) . ?
C16 H16 0.9500 . ?
C17 C18 1.379(9) . ?
C17 H17 0.9500 . ?
C18 C19 1.371(10) . ?
C18 H18 0.9500 . ?
C19 C20 1.398(8) . ?
C19 H19 0.9500 . ?
C20 H20 0.9500 . ?
C22 C23 1.391(7) . ?
C22 C25 1.485(7) . ?
C23 C24 1.380(7) . ?
C23 C26 1.498(7) . ?
C24 C27 1.494(8) . ?
C25 H25A 0.9800 . ?
C25 H25B 0.9800 . ?
C25 H25C 0.9800 . ?
C26 H26A 0.9800 . ?
C26 H26B 0.9800 . ?
C26 H26C 0.9800 . ?
C27 H27A 0.9800 . ?
C27 H27B 0.9800 . ?
C27 H27C 0.9800 . ?
C28 C29 1.399(8) . ?
C28 C31 1.493(8) . ?
C29 C30 1.378(8) . ?
C29 C32 1.503(7) . ?
C30 C33 1.498(8) . ?
C31 H31A 0.9800 . ?
C31 H31B 0.9800 . ?
C31 H31C 0.9800 . ?
C32 H32A 0.9800 . ?
C32 H32B 0.9800 . ?
C32 H32C 0.9800 . ?
C33 H33A 0.9800 . ?
C33 H33B 0.9800 . ?
C33 H33C 0.9800 . ?
C34 C35 1.402(7) . ?
C34 C37 1.483(7) . ?
C35 C36 1.373(8) . ?
C35 C38 1.512(7) . ?
C36 C39 1.487(7) . ?
C37 H37A 0.9800 . ?
C37 H37B 0.9800 . ?
C37 H37C 0.9800 . ?
C38 H38A 0.9800 . ?
C38 H38B 0.9800 . ?
C38 H38C 0.9800 . ?
C39 H39A 0.9800 . ?
C39 H39B 0.9800 . ?
C39 H39C 0.9800 . ?
B1 H1B 1.0000 . ?

loop_
_geom_torsion_atom_site_label_1
_geom_torsion_atom_site_label_2
_geom_torsion_atom_site_label_3
_geom_torsion_atom_site_label_4
_geom_torsion
_geom_torsion_site_symmetry_1
_geom_torsion_site_symmetry_2
_geom_torsion_site_symmetry_3
_geom_torsion_site_symmetry_4
_geom_torsion_publ_flag
C22 N1 N2 C24 0.2(6) . . . . ?
W1 N1 N2 C24 179.8(3) . . . . ?
C22 N1 N2 B1 177.6(4) . . . . ?
W1 N1 N2 B1 -2.8(6) . . . . ?
C28 N3 N4 C30 -1.0(5) . . . . ?
W1 N3 N4 C30 170.6(3) . . . . ?
C28 N3 N4 B1 172.2(4) . . . . ?
W1 N3 N4 B1 -16.1(6) . . . . ?
C34 N5 N6 C36 -0.1(5) . . . . ?
W1 N5 N6 C36 -178.4(3) . . . . ?
C34 N5 N6 B1 -180.0(4) . . . . ?
W1 N5 N6 B1 1.8(6) . . . . ?
W1 C1 C2 P1 176.0(5) . . . . ?
C3 P1 C2 C1 155.5(5) . . . . ?
C9 P1 C2 C1 47.7(6) . . . . ?
C3 P1 C2 W1 -34.0(8) . . . . ?
C9 P1 C2 W1 -141.9(7) . . . . ?
C2 P1 C3 C4 -33.4(6) . . . . ?
C9 P1 C3 C4 69.3(6) . . . . ?
C2 P1 C3 C8 145.7(5) . . . . ?
C9 P1 C3 C8 -111.5(5) . . . . ?
C8 C3 C4 C5 -0.1(9) . . . . ?
P1 C3 C4 C5 179.0(5) . . . . ?
C3 C4 C5 C6 0.1(9) . . . . ?
C4 C5 C6 C7 0.3(10) . . . . ?
C5 C6 C7 C8 -0.7(10) . . . . ?
C6 C7 C8 C3 0.7(10) . . . . ?
C4 C3 C8 C7 -0.2(9) . . . . ?
P1 C3 C8 C7 -179.5(5) . . . . ?
C2 P1 C9 C14 -84.8(5) . . . . ?
C3 P1 C9 C14 167.7(5) . . . . ?
C2 P1 C9 C10 88.5(6) . . . . ?
C3 P1 C9 C10 -19.0(6) . . . . ?
C14 C9 C10 C11 -1.6(10) . . . . ?
P1 C9 C10 C11 -174.8(5) . . . . ?
C9 C10 C11 C12 2.1(11) . . . . ?
C10 C11 C12 C13 -1.6(12) . . . . ?
C11 C12 C13 C14 0.8(12) . . . . ?
C12 C13 C14 C9 -0.4(12) . . . . ?
C10 C9 C14 C13 0.8(10) . . . . ?
P1 C9 C14 C13 174.6(6) . . . . ?
W1 S1 C15 C16 54.3(5) . . . . ?
W1 S1 C15 C20 -130.0(4) . . . . ?
C20 C15 C16 C17 3.1(8) . . . . ?
S1 C15 C16 C17 178.9(4) . . . . ?
C15 C16 C17 C18 -0.4(9) . . . . ?
C16 C17 C18 C19 -1.8(10) . . . . ?
C17 C18 C19 C20 1.2(10) . . . . ?
C16 C15 C20 C19 -3.7(8) . . . . ?
S1 C15 C20 C19 -179.4(4) . . . . ?
C18 C19 C20 C15 1.6(9) . . . . ?
N2 N1 C22 C23 -0.4(6) . . . . ?
W1 N1 C22 C23 -179.9(4) . . . . ?
N2 N1 C22 C25 -178.6(5) . . . . ?
W1 N1 C22 C25 1.9(8) . . . . ?
N1 C22 C23 C24 0.5(6) . . . . ?
C25 C22 C23 C24 178.5(5) . . . . ?
N1 C22 C23 C26 177.3(5) . . . . ?
C25 C22 C23 C26 -4.6(9) . . . . ?
N1 N2 C24 C23 0.1(6) . . . . ?
B1 N2 C24 C23 -177.0(5) . . . . ?
N1 N2 C24 C27 179.6(5) . . . . ?
B1 N2 C24 C27 2.6(8) . . . . ?
C22 C23 C24 N2 -0.3(6) . . . . ?
C26 C23 C24 N2 -177.1(5) . . . . ?
C22 C23 C24 C27 -179.8(5) . . . . ?
C26 C23 C24 C27 3.4(10) . . . . ?
N4 N3 C28 C29 1.4(6) . . . . ?
W1 N3 C28 C29 -168.6(4) . . . . ?
N4 N3 C28 C31 -178.9(5) . . . . ?
W1 N3 C28 C31 11.1(8) . . . . ?
N3 C28 C29 C30 -1.3(6) . . . . ?
C31 C28 C29 C30 179.1(6) . . . . ?
N3 C28 C29 C32 179.7(6) . . . . ?
C31 C28 C29 C32 0.1(10) . . . . ?
N3 N4 C30 C29 0.3(6) . . . . ?
B1 N4 C30 C29 -172.1(5) . . . . ?
N3 N4 C30 C33 178.7(5) . . . . ?
B1 N4 C30 C33 6.3(9) . . . . ?
C28 C29 C30 N4 0.6(6) . . . . ?
C32 C29 C30 N4 179.6(6) . . . . ?
C28 C29 C30 C33 -177.7(6) . . . . ?
C32 C29 C30 C33 1.3(11) . . . . ?
N6 N5 C34 C35 0.1(5) . . . . ?
W1 N5 C34 C35 178.0(3) . . . . ?
N6 N5 C34 C37 -179.9(5) . . . . ?
W1 N5 C34 C37 -2.0(8) . . . . ?
N5 C34 C35 C36 0.0(6) . . . . ?
C37 C34 C35 C36 179.9(5) . . . . ?
N5 C34 C35 C38 -178.7(5) . . . . ?
C37 C34 C35 C38 1.2(9) . . . . ?
N5 N6 C36 C35 0.1(6) . . . . ?
B1 N6 C36 C35 180.0(5) . . . . ?
N5 N6 C36 C39 -179.4(5) . . . . ?
B1 N6 C36 C39 0.5(8) . . . . ?
C34 C35 C36 N6 -0.1(6) . . . . ?
C38 C35 C36 N6 178.6(5) . . . . ?
C34 C35 C36 C39 179.4(5) . . . . ?
C38 C35 C36 C39 -1.9(9) . . . . ?
C24 N2 B1 N4 -121.8(5) . . . . ?
N1 N2 B1 N4 61.4(6) . . . . ?
C24 N2 B1 N6 118.8(5) . . . . ?
N1 N2 B1 N6 -58.0(6) . . . . ?
C30 N4 B1 N2 121.3(6) . . . . ?
N3 N4 B1 N2 -50.4(6) . . . . ?
C30 N4 B1 N6 -120.2(6) . . . . ?
N3 N4 B1 N6 68.1(6) . . . . ?
C36 N6 B1 N2 -120.8(5) . . . . ?
N5 N6 B1 N2 59.0(5) . . . . ?
C36 N6 B1 N4 121.2(5) . . . . ?
N5 N6 B1 N4 -59.0(6) . . . . ?
